data_4516722
loop_
_publ_author_name
'Bose, Shubhankar Kumar'
'Brand, Simon'
'Omoregie, Helen Oluwatola'
'Haehnel, Martin'
'Maier, Jonathan'
'Bringmann, Gerhard'
'Marder, Todd B.'

_publ_section_title
;
 Highly Efficient Synthesis of Alkylboronate Esters via Cu(II)-Catalyzed
 Borylation of Unactivated Alkyl Bromides and Chlorides in Air
;
_journal_issue 12
_journal_name_full 'ACS Catalysis'
_journal_page_first 8332
_journal_paper_doi 10.1021/acscatal.6b02918
_journal_volume 6
_journal_year 2016
_chemical_formula_moiety 'C29 H22 Cl Cu N3 O2'
_chemical_formula_sum 'C29 H22 Cl Cu N3 O2'
_chemical_formula_weight 543.48
_space_group_crystal_system monoclinic
_space_group_IT_number 14
_space_group_name_Hall '-P 2yn'
_space_group_name_H-M_alt 'P 1 21/n 1'
_atom_sites_solution_hydrogens geom
_atom_sites_solution_secondary iterative
_audit_creation_method SHELXL-2014/7
_cell_angle_alpha 90
_cell_angle_beta 96.3940(10)
_cell_angle_gamma 90
_cell_formula_units_Z 4
_cell_length_a 15.5811(4)
_cell_length_b 8.8795(3)
_cell_length_c 17.1799(5)
_cell_measurement_reflns_used 7675
_cell_measurement_temperature 100(2)
_cell_measurement_theta_max 28.62
_cell_measurement_theta_min 2.39
_cell_volume 2362.09(12)
_computing_cell_refinement 'Saint+ ver. V8.34A (Bruker AXS)'
_computing_data_collection 'APEX2 ver. 2014.9 (Bruker AXS)'
_computing_data_reduction 'Saint+ ver. V8.34A (Bruker AXS)'
_computing_molecular_graphics 'ShelXLe (Huebschle et all, 2011)'
_computing_publication_material 'SHELXL-2014/7 (Sheldrick, 2014)'
_computing_structure_refinement 'SHELXL-2014/7 (Sheldrick, 2014)'
_computing_structure_solution 'SHELXT (Sheldrick, 2012)'
_diffrn_ambient_temperature 100(2)
_diffrn_detector 'CCD area detector (Apex2)'
_diffrn_detector_area_resol_mean 8.333
_diffrn_measured_fraction_theta_full 1.000
_diffrn_measured_fraction_theta_max 1.000
_diffrn_measurement_device_type 'Bruker X8-APEX II'
_diffrn_measurement_method '\f and \w scans'
_diffrn_radiation_type MoK\a
_diffrn_radiation_wavelength 0.71073
_diffrn_reflns_av_R_equivalents 0.0376
_diffrn_reflns_av_unetI/netI 0.0286
_diffrn_reflns_Laue_measured_fraction_full 1.000
_diffrn_reflns_Laue_measured_fraction_max 1.000
_diffrn_reflns_limit_h_max 19
_diffrn_reflns_limit_h_min -19
_diffrn_reflns_limit_k_max 10
_diffrn_reflns_limit_k_min -10
_diffrn_reflns_limit_l_max 21
_diffrn_reflns_limit_l_min -21
_diffrn_reflns_number 23751
_diffrn_reflns_point_group_measured_fraction_full 1.000
_diffrn_reflns_point_group_measured_fraction_max 1.000
_diffrn_reflns_theta_full 25.242
_diffrn_reflns_theta_max 25.999
_diffrn_reflns_theta_min 1.674
_diffrn_source 'rotating anode (Nonius FR-591)'
_exptl_absorpt_coefficient_mu 1.072
_exptl_absorpt_correction_T_max 0.7458
_exptl_absorpt_correction_T_min 0.6568
_exptl_absorpt_correction_type multi-scan
_exptl_absorpt_process_details 'SadAbs 2014/5 (Bruker AXS)'
_exptl_crystal_colour green
_exptl_crystal_density_diffrn 1.528
_exptl_crystal_description needle
_exptl_crystal_F_000 1116
_exptl_crystal_size_max 0.386
_exptl_crystal_size_mid 0.274
_exptl_crystal_size_min 0.134
_refine_diff_density_max 0.592
_refine_diff_density_min -0.473
_refine_diff_density_rms 0.060
_refine_ls_extinction_method none
_refine_ls_goodness_of_fit_ref 1.030
_refine_ls_hydrogen_treatment constr
_refine_ls_matrix_type full
_refine_ls_number_parameters 326
_refine_ls_number_reflns 4633
_refine_ls_number_restraints 0
_refine_ls_restrained_S_all 1.030
_refine_ls_R_factor_all 0.0398
_refine_ls_R_factor_gt 0.0306
_refine_ls_shift/su_max 0.000
_refine_ls_shift/su_mean 0.000
_refine_ls_structure_factor_coef Fsqd
_refine_ls_weighting_details 'w=1/[\s^2^(Fo^2^)+(0.0335P)^2^+2.0820P] where P=(Fo^2^+2Fc^2^)/3'
_refine_ls_weighting_scheme calc
_refine_ls_wR_factor_gt 0.0733
_refine_ls_wR_factor_ref 0.0778
_reflns_Friedel_coverage 0.000
_reflns_number_gt 3915
_reflns_number_total 4633
_reflns_threshold_expression 'I > 2\s(I)'
_cod_data_source_file cs6b02918_si_002.cif
_cod_data_source_block MaHa140_multiscan_a
_cod_original_sg_symbol_H-M 'P 21/n'
_cod_database_code 4516722
_shelx_shelxl_version_number 2014/7
_shelx_space_group_comment
;
The symmetry employed for this shelxl refinement is uniquely defined
by the following loop, which should always be used as a source of
symmetry information in preference to the above space-group names.
They are only intended as comments.
;
_shelx_estimated_absorpt_t_min 0.682
_shelx_estimated_absorpt_t_max 0.870

loop_
_space_group_symop_operation_xyz
'x, y, z'
'-x+1/2, y+1/2, -z+1/2'
'-x, -y, -z'
'x-1/2, -y-1/2, z-1/2'

loop_
_atom_site_label
_atom_site_type_symbol
_atom_site_fract_x
_atom_site_fract_y
_atom_site_fract_z
_atom_site_U_iso_or_equiv
_atom_site_adp_type
_atom_site_occupancy
_atom_site_site_symmetry_order
_atom_site_calc_flag
_atom_site_refinement_flags_posn
_atom_site_refinement_flags_adp
Cu1 Cu 0.36341(2) 0.25484(3) 0.43067(2) 0.01623(8) Uani 1 1 d . .
Cl1 Cl 0.36821(3) 0.44298(6) 0.32385(3) 0.02246(13) Uani 1 1 d . .
O1 O 0.24121(9) 0.21276(17) 0.42117(9) 0.0227(3) Uani 1 1 d . .
O2 O 0.35670(9) 0.38926(16) 0.51817(8) 0.0190(3) Uani 1 1 d . .
N1 N 0.38110(11) 0.0730(2) 0.36280(10) 0.0175(4) Uani 1 1 d . .
N2 N 0.49165(11) 0.22233(19) 0.46313(10) 0.0155(4) Uani 1 1 d . .
N3 N 0.00214(16) 0.4285(3) 0.64936(13) 0.0405(6) Uani 1 1 d . .
C1 C 0.18683(13) 0.2633(2) 0.46543(13) 0.0186(4) Uani 1 1 d . .
C2 C 0.09641(13) 0.2075(2) 0.44593(13) 0.0199(5) Uani 1 1 d . .
C3 C 0.08213(15) 0.0827(3) 0.39767(14) 0.0285(5) Uani 1 1 d . .
H3 H 0.1295 0.0356 0.3771 0.034 Uiso 1 1 calc R U
C4 C -0.00067(16) 0.0259(3) 0.37915(16) 0.0365(6) Uani 1 1 d . .
H4 H -0.0096 -0.0608 0.3469 0.044 Uiso 1 1 calc R U
C5 C -0.06977(15) 0.0953(3) 0.40760(15) 0.0357(6) Uani 1 1 d . .
H5 H -0.1265 0.0571 0.3948 0.043 Uiso 1 1 calc R U
C6 C -0.05630(15) 0.2197(3) 0.45446(15) 0.0374(7) Uani 1 1 d . .
H6 H -0.1042 0.2678 0.4737 0.045 Uiso 1 1 calc R U
C7 C 0.02615(15) 0.2767(3) 0.47431(15) 0.0295(6) Uani 1 1 d . .
H7 H 0.0346 0.3627 0.5072 0.035 Uiso 1 1 calc R U
C8 C 0.20717(13) 0.3605(2) 0.52879(12) 0.0197(4) Uani 1 1 d . .
H8 H 0.1618 0.3893 0.5583 0.024 Uiso 1 1 calc R U
C9 C 0.28963(13) 0.4186(2) 0.55186(12) 0.0179(4) Uani 1 1 d . .
C10 C 0.30429(13) 0.5247(2) 0.61986(12) 0.0179(4) Uani 1 1 d . .
C11 C 0.23677(14) 0.5981(3) 0.65171(13) 0.0239(5) Uani 1 1 d . .
H11 H 0.1786 0.5739 0.6334 0.029 Uiso 1 1 calc R U
C12 C 0.25406(16) 0.7053(3) 0.70949(14) 0.0296(5) Uani 1 1 d . .
H12 H 0.2076 0.7552 0.7301 0.036 Uiso 1 1 calc R U
C13 C 0.33840(16) 0.7410(3) 0.73792(13) 0.0271(5) Uani 1 1 d . .
H13 H 0.3498 0.8154 0.7774 0.033 Uiso 1 1 calc R U
C14 C 0.40595(14) 0.6666(3) 0.70801(12) 0.0224(5) Uani 1 1 d . .
H14 H 0.4640 0.6892 0.7276 0.027 Uiso 1 1 calc R U
C15 C 0.38897(13) 0.5598(2) 0.64981(12) 0.0189(4) Uani 1 1 d . .
H15 H 0.4357 0.5094 0.6298 0.023 Uiso 1 1 calc R U
C16 C 0.32384(14) -0.0012(2) 0.31443(12) 0.0203(5) Uani 1 1 d . .
H16 H 0.2655 0.0321 0.3084 0.024 Uiso 1 1 calc R U
C17 C 0.34619(14) -0.1272(3) 0.27182(13) 0.0233(5) Uani 1 1 d . .
H17 H 0.3034 -0.1780 0.2378 0.028 Uiso 1 1 calc R U
C18 C 0.42974(15) -0.1765(3) 0.27951(13) 0.0236(5) Uani 1 1 d . .
H18 H 0.4454 -0.2626 0.2514 0.028 Uiso 1 1 calc R U
C19 C 0.49257(14) -0.0987(2) 0.32946(12) 0.0192(4) Uani 1 1 d . .
C20 C 0.46458(13) 0.0250(2) 0.37050(12) 0.0164(4) Uani 1 1 d . .
C21 C 0.58191(14) -0.1387(3) 0.34143(13) 0.0224(5) Uani 1 1 d . .
H21 H 0.6018 -0.2217 0.3135 0.027 Uiso 1 1 calc R U
C22 C 0.63876(14) -0.0614(2) 0.39150(13) 0.0216(5) Uani 1 1 d . .
H22 H 0.6978 -0.0902 0.3976 0.026 Uiso 1 1 calc R U
C23 C 0.61140(13) 0.0632(2) 0.43546(12) 0.0176(4) Uani 1 1 d . .
C24 C 0.66592(13) 0.1462(2) 0.49052(12) 0.0194(5) Uani 1 1 d . .
H24 H 0.7254 0.1214 0.5003 0.023 Uiso 1 1 calc R U
C25 C 0.63284(13) 0.2629(2) 0.52992(13) 0.0199(4) Uani 1 1 d . .
H25 H 0.6691 0.3192 0.5674 0.024 Uiso 1 1 calc R U
C26 C 0.54457(13) 0.2985(2) 0.51437(12) 0.0173(4) Uani 1 1 d . .
H26 H 0.5222 0.3802 0.5416 0.021 Uiso 1 1 calc R U
C27 C 0.52422(13) 0.1063(2) 0.42420(12) 0.0156(4) Uani 1 1 d . .
C28 C -0.06628(18) 0.3806(3) 0.64901(14) 0.0342(6) Uani 1 1 d . .
C29 C -0.15289(17) 0.3163(3) 0.64895(16) 0.0413(7) Uani 1 1 d . .
H29A H -0.1952 0.3978 0.6494 0.062 Uiso 1 1 calc R U
H29B H -0.1548 0.2534 0.6956 0.062 Uiso 1 1 calc R U
H29C H -0.1666 0.2548 0.6018 0.062 Uiso 1 1 calc R U

loop_
_atom_site_aniso_label
_atom_site_aniso_U_11
_atom_site_aniso_U_22
_atom_site_aniso_U_33
_atom_site_aniso_U_23
_atom_site_aniso_U_13
_atom_site_aniso_U_12
Cu1 0.01179(13) 0.01304(14) 0.02362(14) -0.00243(10) 0.00087(9) 0.00109(10)
Cl1 0.0214(3) 0.0184(3) 0.0266(3) 0.0017(2) -0.0018(2) 0.0009(2)
O1 0.0154(7) 0.0209(8) 0.0317(9) -0.0066(7) 0.0025(6) -0.0014(6)
O2 0.0137(7) 0.0167(8) 0.0267(8) -0.0048(6) 0.0035(6) 0.0015(6)
N1 0.0182(9) 0.0144(9) 0.0197(9) 0.0014(7) 0.0017(7) -0.0005(7)
N2 0.0159(9) 0.0119(9) 0.0187(9) 0.0016(7) 0.0021(7) 0.0005(7)
N3 0.0445(14) 0.0393(14) 0.0370(13) -0.0031(11) 0.0012(10) 0.0045(12)
C1 0.0146(10) 0.0140(11) 0.0268(11) 0.0070(9) 0.0014(8) 0.0017(8)
C2 0.0154(10) 0.0190(11) 0.0247(11) 0.0094(9) -0.0004(8) -0.0005(8)
C3 0.0212(12) 0.0259(13) 0.0369(14) 0.0009(11) -0.0037(10) -0.0028(10)
C4 0.0305(14) 0.0333(15) 0.0426(15) 0.0004(12) -0.0096(11) -0.0113(12)
C5 0.0182(12) 0.0507(17) 0.0362(14) 0.0129(13) -0.0065(10) -0.0131(12)
C6 0.0164(12) 0.060(2) 0.0356(14) 0.0042(13) 0.0024(10) -0.0018(12)
C7 0.0185(11) 0.0350(15) 0.0351(13) 0.0018(11) 0.0030(9) -0.0022(10)
C8 0.0138(10) 0.0190(11) 0.0268(11) 0.0019(9) 0.0049(8) 0.0012(9)
C9 0.0186(11) 0.0134(11) 0.0216(11) 0.0047(8) 0.0020(8) 0.0041(8)
C10 0.0189(11) 0.0139(11) 0.0213(10) 0.0040(8) 0.0048(8) 0.0019(8)
C11 0.0189(11) 0.0246(12) 0.0292(12) -0.0010(10) 0.0066(9) -0.0002(9)
C12 0.0292(13) 0.0293(13) 0.0330(13) -0.0038(11) 0.0151(10) 0.0026(10)
C13 0.0369(14) 0.0246(12) 0.0208(11) -0.0040(10) 0.0077(9) -0.0009(11)
C14 0.0245(11) 0.0222(12) 0.0205(11) 0.0011(9) 0.0022(9) -0.0024(10)
C15 0.0199(11) 0.0163(11) 0.0210(11) 0.0027(9) 0.0046(8) 0.0025(9)
C16 0.0198(11) 0.0189(11) 0.0217(11) 0.0008(9) 0.0000(8) -0.0010(9)
C17 0.0271(12) 0.0191(12) 0.0229(11) 0.0000(9) -0.0010(9) -0.0047(10)
C18 0.0315(13) 0.0165(11) 0.0236(11) -0.0023(9) 0.0062(9) 0.0004(10)
C19 0.0233(11) 0.0141(11) 0.0210(11) 0.0027(8) 0.0056(9) 0.0019(9)
C20 0.0175(10) 0.0121(10) 0.0198(10) 0.0035(8) 0.0039(8) 0.0005(8)
C21 0.0259(12) 0.0163(11) 0.0267(11) 0.0003(9) 0.0105(9) 0.0047(9)
C22 0.0179(11) 0.0180(11) 0.0300(12) 0.0046(9) 0.0078(9) 0.0043(9)
C23 0.0168(10) 0.0149(10) 0.0218(11) 0.0050(9) 0.0054(8) 0.0010(8)
C24 0.0129(10) 0.0191(11) 0.0260(11) 0.0075(9) 0.0009(8) 0.0020(8)
C25 0.0170(10) 0.0191(11) 0.0229(11) 0.0038(9) -0.0013(8) -0.0005(9)
C26 0.0171(10) 0.0145(10) 0.0203(10) 0.0009(8) 0.0023(8) 0.0007(8)
C27 0.0178(10) 0.0118(10) 0.0177(10) 0.0037(8) 0.0045(8) 0.0009(8)
C28 0.0431(16) 0.0303(14) 0.0281(13) -0.0060(11) -0.0010(11) 0.0050(12)
C29 0.0400(15) 0.0449(17) 0.0385(15) -0.0128(13) 0.0026(12) 0.0007(13)

loop_
_atom_type_symbol
_atom_type_description
_atom_type_scat_dispersion_real
_atom_type_scat_dispersion_imag
_atom_type_scat_source
C C 0.0033 0.0016 'International Tables Vol C Tables 4.2.6.8 and 6.1.1.4'
H H 0.0000 0.0000 'International Tables Vol C Tables 4.2.6.8 and 6.1.1.4'
N N 0.0061 0.0033 'International Tables Vol C Tables 4.2.6.8 and 6.1.1.4'
O O 0.0106 0.0060 'International Tables Vol C Tables 4.2.6.8 and 6.1.1.4'
Cl Cl 0.1484 0.1585 'International Tables Vol C Tables 4.2.6.8 and 6.1.1.4'
Cu Cu 0.3201 1.2651 'International Tables Vol C Tables 4.2.6.8 and 6.1.1.4'

loop_
_exptl_crystal_face_index_h
_exptl_crystal_face_index_k
_exptl_crystal_face_index_l
_exptl_crystal_face_perp_dist
-2.00 -1.00 2.00 0.1490
2.00 1.00 -2.00 0.0890
-1.00 0.00 -1.00 0.0300
1.00 0.00 1.00 0.1300
-1.00 0.00 1.00 0.0670
1.00 0.00 -1.00 0.0120
-2.00 1.00 2.00 0.1290
2.00 -1.00 -2.00 0.0670

loop_
_geom_angle_atom_site_label_1
_geom_angle_atom_site_label_2
_geom_angle_atom_site_label_3
_geom_angle
O1 Cu1 O2 92.70(6)
O1 Cu1 N1 89.61(7)
O2 Cu1 N1 164.15(7)
O1 Cu1 N2 157.77(7)
O2 Cu1 N2 90.64(6)
N1 Cu1 N2 81.51(7)
O1 Cu1 Cl1 100.25(5)
O2 Cu1 Cl1 99.66(5)
N1 Cu1 Cl1 95.35(5)
N2 Cu1 Cl1 100.84(5)
C1 O1 Cu1 126.42(14)
C9 O2 Cu1 126.66(14)
C16 N1 C20 118.34(18)
C16 N1 Cu1 129.14(15)
C20 N1 Cu1 112.52(13)
C26 N2 C27 118.46(18)
C26 N2 Cu1 129.05(14)
C27 N2 Cu1 112.48(13)
O1 C1 C8 124.82(19)
O1 C1 C2 114.83(19)
C8 C1 C2 120.34(19)
C3 C2 C7 118.9(2)
C3 C2 C1 118.9(2)
C7 C2 C1 122.3(2)
C2 C3 C4 120.7(2)
C2 C3 H3 119.7
C4 C3 H3 119.7
C5 C4 C3 120.0(3)
C5 C4 H4 120.0
C3 C4 H4 120.0
C6 C5 C4 119.7(2)
C6 C5 H5 120.2
C4 C5 H5 120.2
C5 C6 C7 121.1(2)
C5 C6 H6 119.5
C7 C6 H6 119.5
C6 C7 C2 119.8(2)
C6 C7 H7 120.1
C2 C7 H7 120.1
C1 C8 C9 124.70(19)
C1 C8 H8 117.6
C9 C8 H8 117.6
O2 C9 C8 124.6(2)
O2 C9 C10 114.87(18)
C8 C9 C10 120.51(18)
C15 C10 C11 118.2(2)
C15 C10 C9 118.89(18)
C11 C10 C9 122.79(19)
C12 C11 C10 120.5(2)
C12 C11 H11 119.8
C10 C11 H11 119.8
C11 C12 C13 120.8(2)
C11 C12 H12 119.6
C13 C12 H12 119.6
C12 C13 C14 119.3(2)
C12 C13 H13 120.4
C14 C13 H13 120.4
C15 C14 C13 120.1(2)
C15 C14 H14 119.9
C13 C14 H14 119.9
C14 C15 C10 121.1(2)
C14 C15 H15 119.5
C10 C15 H15 119.5
N1 C16 C17 122.4(2)
N1 C16 H16 118.8
C17 C16 H16 118.8
C18 C17 C16 119.7(2)
C18 C17 H17 120.2
C16 C17 H17 120.2
C17 C18 C19 119.4(2)
C17 C18 H18 120.3
C19 C18 H18 120.3
C20 C19 C18 117.20(19)
C20 C19 C21 118.4(2)
C18 C19 C21 124.4(2)
N1 C20 C19 122.98(19)
N1 C20 C27 116.73(18)
C19 C20 C27 120.29(19)
C22 C21 C19 121.6(2)
C22 C21 H21 119.2
C19 C21 H21 119.2
C21 C22 C23 121.1(2)
C21 C22 H22 119.5
C23 C22 H22 119.5
C27 C23 C24 116.86(19)
C27 C23 C22 118.61(19)
C24 C23 C22 124.53(19)
C25 C24 C23 119.76(19)
C25 C24 H24 120.1
C23 C24 H24 120.1
C24 C25 C26 119.3(2)
C24 C25 H25 120.3
C26 C25 H25 120.3
N2 C26 C25 122.3(2)
N2 C26 H26 118.8
C25 C26 H26 118.8
N2 C27 C23 123.26(19)
N2 C27 C20 116.72(18)
C23 C27 C20 120.01(19)
N3 C28 C29 178.8(3)
C28 C29 H29A 109.5
C28 C29 H29B 109.5
H29A C29 H29B 109.5
C28 C29 H29C 109.5
H29A C29 H29C 109.5
H29B C29 H29C 109.5

loop_
_geom_bond_atom_site_label_1
_geom_bond_atom_site_label_2
_geom_bond_distance
Cu1 O1 1.9294(14)
Cu1 O2 1.9314(14)
Cu1 N1 2.0285(17)
Cu1 N2 2.0344(17)
Cu1 Cl1 2.4890(6)
O1 C1 1.281(3)
O2 C9 1.277(2)
N1 C16 1.325(3)
N1 C20 1.361(3)
N2 C26 1.323(3)
N2 C27 1.357(3)
N3 C28 1.147(3)
C1 C8 1.398(3)
C1 C2 1.496(3)
C2 C3 1.387(3)
C2 C7 1.390(3)
C3 C4 1.389(3)
C3 H3 0.9500
C4 C5 1.377(4)
C4 H4 0.9500
C5 C6 1.369(4)
C5 H5 0.9500
C6 C7 1.388(3)
C6 H6 0.9500
C7 H7 0.9500
C8 C9 1.400(3)
C8 H8 0.9500
C9 C10 1.498(3)
C10 C15 1.397(3)
C10 C11 1.400(3)
C11 C12 1.380(3)
C11 H11 0.9500
C12 C13 1.387(3)
C12 H12 0.9500
C13 C14 1.389(3)
C13 H13 0.9500
C14 C15 1.382(3)
C14 H14 0.9500
C15 H15 0.9500
C16 C17 1.402(3)
C16 H16 0.9500
C17 C18 1.366(3)
C17 H17 0.9500
C18 C19 1.409(3)
C18 H18 0.9500
C19 C20 1.401(3)
C19 C21 1.429(3)
C20 C27 1.430(3)
C21 C22 1.351(3)
C21 H21 0.9500
C22 C23 1.431(3)
C22 H22 0.9500
C23 C27 1.404(3)
C23 C24 1.407(3)
C24 C25 1.369(3)
C24 H24 0.9500
C25 C26 1.407(3)
C25 H25 0.9500
C26 H26 0.9500
C28 C29 1.465(4)
C29 H29A 0.9800
C29 H29B 0.9800
C29 H29C 0.9800
